data_7152907
loop_
_publ_author_name
'Parker, David'
'Waldron, Bradley P.'

_publ_section_title
;
 Conformational analysis and synthetic approaches to polydentate
 perhydro-diazepine ligands for the complexation of gallium(iii).
;
_journal_issue 17
_journal_name_full 'Organic &amp; biomolecular chemistry'
_journal_page_first 2827
_journal_page_last 2838
_journal_paper_doi 10.1039/c3ob40287h
_journal_volume 11
_journal_year 2013
_chemical_formula_moiety 'C23 H35 N3 O6'
_chemical_formula_sum 'C23 H35 N3 O6'
_chemical_formula_weight 449.54
_chemical_melting_point 357(6)
_chemical_name_systematic
;
tert-Butyl 2,2'-(6-nitro-6-phenyl-1,4-diazepane-1,4-diyl)diacetate
;
_space_group_crystal_system monoclinic
_space_group_IT_number 14
_space_group_name_Hall '-P 2ybc'
_space_group_name_H-M_alt 'P 1 21/c 1'
_symmetry_space_group_name_Hall '-P 2ybc'
_symmetry_space_group_name_H-M 'P 1 21/c 1'
_atom_sites_solution_hydrogens geom
_atom_sites_solution_primary direct
_atom_sites_solution_secondary difmap
_audit_creation_date 2012-02-03
_audit_creation_method
;
Olex2 1.1-beta
(compiled 2011.11.01 svn.r2039, GUI svn.r3906)
;
_cell_angle_alpha 90.00
_cell_angle_beta 100.329(8)
_cell_angle_gamma 90.00
_cell_formula_units_Z 4
_cell_length_a 21.3378(19)
_cell_length_b 11.5579(10)
_cell_length_c 10.3203(9)
_cell_measurement_reflns_used 790
_cell_measurement_temperature 120
_cell_measurement_theta_max 32.4600
_cell_measurement_theta_min 2.6160
_cell_volume 2503.9(4)
_computing_cell_refinement
;
CrysAlisPro, Agilent Technologies,
Version 1.171.35.15 (release 03-08-2011 CrysAlis171 .NET)
(compiled Aug 3 2011,13:03:54)
;
_computing_data_collection
;
CrysAlisPro, Agilent Technologies,
Version 1.171.35.15 (release 03-08-2011 CrysAlis171 .NET)
(compiled Aug 3 2011,13:03:54)
;
_computing_data_reduction
;
CrysAlisPro, Agilent Technologies,
Version 1.171.35.15 (release 03-08-2011 CrysAlis171 .NET)
(compiled Aug 3 2011,13:03:54)
;
_computing_molecular_graphics
;
O. V. Dolomanov, L. J. Bourhis, R. J. Gildea, J. A. K. Howard and H. Puschmann,
OLEX2: a complete structure solution, refinement and analysis program.
J. Appl. Cryst. (2009). 42, 339-341.
;
_computing_publication_material
;
O. V. Dolomanov, L. J. Bourhis, R. J. Gildea, J. A. K. Howard and H. Puschmann,
OLEX2: a complete structure solution, refinement and analysis program.
J. Appl. Cryst. (2009). 42, 339-341.
;
_computing_structure_refinement
;
XL, G.M. Sheldrick, Acta Cryst.
(2008). A64, 112-122
;
_computing_structure_solution 'SHELXS-97 (Sheldrick, 1990)'
_diffrn_ambient_temperature 120
_diffrn_detector CCD
_diffrn_detector_area_resol_mean 16.1511
_diffrn_detector_type Sapphire3
_diffrn_measured_fraction_theta_full 0.999
_diffrn_measured_fraction_theta_max 0.999
_diffrn_measurement_details
;
1 omega -103.00 -74.00 1.0000 25.0000
omega____ theta____ kappa____ phi______ frames
- -26.1867 165.0000 147.0000 29
2 omega -88.00 47.00 1.0000 25.0000
omega____ theta____ kappa____ phi______ frames
- -26.1867 0.0000 90.0000 135
3 omega 57.00 89.00 1.0000 25.0000
omega____ theta____ kappa____ phi______ frames
- 26.9679 179.0000 30.0000 32
4 omega 61.00 103.00 1.0000 25.0000
omega____ theta____ kappa____ phi______ frames
- 26.9679 179.0000 -90.0000 42
5 omega 50.00 103.00 1.0000 25.0000
omega____ theta____ kappa____ phi______ frames
- 26.9679 -165.0000 -55.0000 53
6 omega -96.00 -37.00 1.0000 25.0000
omega____ theta____ kappa____ phi______ frames
- -26.1867 -77.0000 30.0000 59
;
_diffrn_measurement_device '3-circle diffractometer'
_diffrn_measurement_device_type 'Xcalibur, Sapphire3, Gemini ultra'
_diffrn_measurement_method \w-scan
_diffrn_orient_matrix_UB_11 0.0231851000
_diffrn_orient_matrix_UB_12 -0.0440000000
_diffrn_orient_matrix_UB_13 0.0173170000
_diffrn_orient_matrix_UB_21 -0.0245687000
_diffrn_orient_matrix_UB_22 -0.0418002000
_diffrn_orient_matrix_UB_23 -0.0037504000
_diffrn_orient_matrix_UB_31 0.0010320000
_diffrn_orient_matrix_UB_32 -0.0088930000
_diffrn_orient_matrix_UB_33 -0.0675991000
_diffrn_radiation_collimation monochromator
_diffrn_radiation_monochromator graphite
_diffrn_radiation_type 'Mo K\a'
_diffrn_radiation_wavelength 0.7107
_diffrn_radiation_xray_symbol Mo
_diffrn_reflns_av_R_equivalents 0.1564
_diffrn_reflns_av_unetI/netI 0.2183
_diffrn_reflns_limit_h_max 27
_diffrn_reflns_limit_h_min -25
_diffrn_reflns_limit_k_max 14
_diffrn_reflns_limit_k_min -14
_diffrn_reflns_limit_l_max 10
_diffrn_reflns_limit_l_min -13
_diffrn_reflns_number 15496
_diffrn_reflns_theta_full 27.00
_diffrn_reflns_theta_max 27.00
_diffrn_reflns_theta_min 0.9042
_diffrn_source 'Enhance (Mo) X-ray Source'
_diffrn_source_current n/a
_diffrn_source_type 'sealed tube'
_diffrn_source_voltage n/a
_exptl_absorpt_coefficient_mu 0.086
_exptl_absorpt_correction_T_max 1.00000
_exptl_absorpt_correction_T_min 0.19115
_exptl_absorpt_correction_type multi-scan
_exptl_absorpt_process_details
;
CrysAlisPro, Agilent Technologies,
Version 1.171.35.15 (release 03-08-2011 CrysAlis171 .NET)
(compiled Aug 3 2011,13:03:54)
Empirical absorption correction using spherical harmonics,
implemented in SCALE3 ABSPACK scaling algorithm.
;
_exptl_crystal_colour 'clear light colourless'
_exptl_crystal_colour_lustre clear
_exptl_crystal_colour_modifier light
_exptl_crystal_colour_primary colourless
_exptl_crystal_density_diffrn 1.192
_exptl_crystal_density_method 'not measured'
_exptl_crystal_description prism
_exptl_crystal_F_000 968
_exptl_crystal_size_max 0.28
_exptl_crystal_size_mid 0.09
_exptl_crystal_size_min 0.06
_refine_diff_density_max 0.338
_refine_diff_density_min -0.328
_refine_diff_density_rms 0.065
_refine_ls_extinction_method none
_refine_ls_goodness_of_fit_ref 0.944
_refine_ls_hydrogen_treatment constr
_refine_ls_matrix_type full
_refine_ls_number_parameters 293
_refine_ls_number_reflns 5463
_refine_ls_number_restraints 0
_refine_ls_restrained_S_all 0.944
_refine_ls_R_factor_all 0.2327
_refine_ls_R_factor_gt 0.0899
_refine_ls_shift/su_max 0.000
_refine_ls_shift/su_mean 0.000
_refine_ls_structure_factor_coef Fsqd
_refine_ls_weighting_details 'calc w=1/[\s^2^(Fo^2^)+(0.0600P)^2^+0.0000P] where P=(Fo^2^+2Fc^2^)/3'
_refine_ls_weighting_scheme calc
_refine_ls_wR_factor_gt 0.1741
_refine_ls_wR_factor_ref 0.2425
_reflns_number_gt 1948
_reflns_number_total 5463
_reflns_threshold_expression >2sigma(I)
_cod_data_source_file c3ob40287h.txt
_cod_data_source_block 10_12srv031
_cod_depositor_comments
;
The following automatic conversions were performed:

'_chemical_melting_point' value '78-90 C' was changed to '357(6)' -
it was converted from degrees Celsius(C) to Kelvins(K), the average
value was taken and precision was estimated.

Automatic conversion script
Id: cif_fix_values 1891 2012-01-12 08:04:46Z andrius 
;
_cod_database_code 7152907
_chemical_oxdiff_formula 'C23 H35 N3 O6'
_reflns_odcompleteness_completeness 99.89
_reflns_odcompleteness_iscentric 1
_reflns_odcompleteness_theta 30.44

loop_
_space_group_symop_id
_space_group_symop_operation_xyz
1 'x, y, z'
2 '-x, y+1/2, -z+1/2'
3 '-x, -y, -z'
4 'x, -y-1/2, z-1/2'

loop_
_atom_site_label
_atom_site_type_symbol
_atom_site_fract_x
_atom_site_fract_y
_atom_site_fract_z
_atom_site_U_iso_or_equiv
_atom_site_adp_type
_atom_site_occupancy
_atom_site_symmetry_multiplicity
_atom_site_calc_flag
_atom_site_refinement_flags
_atom_site_disorder_assembly
_atom_site_disorder_group
O1 O 0.44314(15) 0.2863(4) 0.2759(3) 0.0581(11) Uani 1 1 d . . .
O2 O 0.49877(14) 0.1918(3) 0.4516(3) 0.0442(9) Uani 1 1 d . . .
O3 O 0.10645(16) 0.1495(3) 0.3792(3) 0.0551(11) Uani 1 1 d . . .
O4 O 0.03621(15) 0.1530(3) 0.1897(3) 0.0515(10) Uani 1 1 d . . .
O5 O 0.31711(16) 0.4949(3) 0.5448(3) 0.0494(10) Uani 1 1 d . . .
O6 O 0.21432(16) 0.5100(3) 0.5180(3) 0.0435(9) Uani 1 1 d . . .
N1 N 0.33189(16) 0.2677(3) 0.3967(3) 0.0344(10) Uani 1 1 d . A .
N2 N 0.20240(16) 0.2435(3) 0.2443(3) 0.0279(9) Uani 1 1 d . B .
N3 N 0.2633(2) 0.4817(3) 0.4790(4) 0.0382(10) Uani 1 1 d . . .
C1 C 0.3119(2) 0.1645(4) 0.3181(5) 0.0362(12) Uani 1 1 d . . .
H1A H 0.3345 0.0978 0.3601 0.043 Uiso 1 1 calc R . .
H1B H 0.3232 0.1732 0.2317 0.043 Uiso 1 1 calc R . .
C2 C 0.2401(2) 0.1434(4) 0.3024(5) 0.0378(12) Uani 1 1 d . . .
H2A H 0.2288 0.0762 0.2468 0.045 Uiso 1 1 calc R . .
H2B H 0.2295 0.1267 0.3881 0.045 Uiso 1 1 calc R . .
C3 C 0.2008(2) 0.3362(4) 0.3402(4) 0.0328(11) Uani 1 1 d . . .
H3A H 0.2048 0.3025 0.4274 0.039 Uiso 1 1 calc R . .
H3B H 0.1599 0.3749 0.3205 0.039 Uiso 1 1 calc R . .
C4 C 0.2544(2) 0.4270(4) 0.3411(4) 0.0323(11) Uani 1 1 d . . .
C5 C 0.3180(2) 0.3741(4) 0.3199(4) 0.0338(11) Uani 1 1 d . . .
H5A H 0.3159 0.3571 0.2271 0.041 Uiso 1 1 calc R . .
H5B H 0.3521 0.4294 0.3462 0.041 Uiso 1 1 calc R . .
C6 C 0.3962(2) 0.2593(5) 0.4692(4) 0.0416(13) Uani 1 1 d . . .
H6A H 0.3986 0.1933 0.5279 0.050 Uiso 1 1 calc R A .
H6B H 0.4053 0.3280 0.5234 0.050 Uiso 1 1 calc R . .
C7 C 0.4472(2) 0.2468(4) 0.3853(5) 0.0395(12) Uani 1 1 d . A .
C8A C 0.5614(6) 0.1866(12) 0.4072(12) 0.029(4) Uiso 0.50 1 d P A 2
C8B C 0.5538(7) 0.1672(14) 0.3799(14) 0.043(5) Uiso 0.50 1 d P A 1
C9A C 0.5872(6) 0.2975(11) 0.3891(13) 0.038(3) Uiso 0.50 1 d P A 2
H9AA H 0.5600 0.3371 0.3189 0.058 Uiso 0.50 1 calc PR A 2
H9AB H 0.6289 0.2887 0.3674 0.058 Uiso 0.50 1 calc PR A 2
H9AC H 0.5903 0.3415 0.4689 0.058 Uiso 0.50 1 calc PR A 2
C9B C 0.5780(9) 0.2881(16) 0.3459(16) 0.083(6) Uiso 0.50 1 d P A 1
H9BA H 0.5484 0.3213 0.2746 0.124 Uiso 0.50 1 calc PR A 1
H9BB H 0.6189 0.2803 0.3203 0.124 Uiso 0.50 1 calc PR A 1
H9BC H 0.5817 0.3375 0.4216 0.124 Uiso 0.50 1 calc PR A 1
C10A C 0.6061(6) 0.1342(11) 0.5165(12) 0.053(4) Uiso 0.50 1 d P A 2
H10A H 0.6134 0.1869 0.5896 0.080 Uiso 0.50 1 calc PR A 2
H10B H 0.6458 0.1181 0.4884 0.080 Uiso 0.50 1 calc PR A 2
H10C H 0.5884 0.0635 0.5429 0.080 Uiso 0.50 1 calc PR A 2
C10B C 0.5949(6) 0.0920(12) 0.4862(12) 0.058(4) Uiso 0.50 1 d P A 1
H10D H 0.5992 0.1300 0.5700 0.087 Uiso 0.50 1 calc PR A 1
H10E H 0.6363 0.0811 0.4638 0.087 Uiso 0.50 1 calc PR A 1
H10F H 0.5748 0.0182 0.4908 0.087 Uiso 0.50 1 calc PR A 1
C11A C 0.5441(6) 0.0893(12) 0.2953(13) 0.065(4) Uiso 0.50 1 d P A 2
H11A H 0.5249 0.0242 0.3308 0.097 Uiso 0.50 1 calc PR A 2
H11B H 0.5823 0.0648 0.2661 0.097 Uiso 0.50 1 calc PR A 2
H11C H 0.5149 0.1207 0.2222 0.097 Uiso 0.50 1 calc PR A 2
C11B C 0.5430(5) 0.1233(10) 0.2520(10) 0.039(3) Uiso 0.50 1 d P A 1
H11D H 0.5187 0.0532 0.2490 0.059 Uiso 0.50 1 calc PR A 1
H11E H 0.5831 0.1073 0.2257 0.059 Uiso 0.50 1 calc PR A 1
H11F H 0.5199 0.1792 0.1931 0.059 Uiso 0.50 1 calc PR A 1
C12 C 0.1394(2) 0.2109(4) 0.1760(4) 0.0347(12) Uani 1 1 d . . .
H12A H 0.1440 0.1508 0.1128 0.042 Uiso 1 1 calc R B .
H12B H 0.1202 0.2774 0.1268 0.042 Uiso 1 1 calc R . .
C13 C 0.0940(2) 0.1679(4) 0.2634(5) 0.0368(12) Uani 1 1 d . B .
C14A C -0.0196(4) 0.1184(9) 0.2643(10) 0.021(2) Uiso 0.50 1 d P B 1
C14B C -0.0179(6) 0.0974(12) 0.2244(13) 0.053(4) Uiso 0.50 1 d P B 2
C15A C -0.0067(7) -0.0101(13) 0.2843(14) 0.049(4) Uiso 0.50 1 d P B 1
H15A H 0.0011 -0.0437 0.2035 0.073 Uiso 0.50 1 calc PR B 1
H15B H -0.0429 -0.0468 0.3099 0.073 Uiso 0.50 1 calc PR B 1
H15C H 0.0300 -0.0211 0.3520 0.073 Uiso 0.50 1 calc PR B 1
C15B C -0.0053(7) -0.0029(13) 0.3208(13) 0.045(4) Uiso 0.50 1 d P B 2
H15D H 0.0122 -0.0667 0.2796 0.067 Uiso 0.50 1 calc PR B 2
H15E H -0.0445 -0.0262 0.3465 0.067 Uiso 0.50 1 calc PR B 2
H15F H 0.0244 0.0210 0.3973 0.067 Uiso 0.50 1 calc PR B 2
C16A C -0.0763(5) 0.1400(10) 0.1525(10) 0.048(3) Uiso 0.50 1 d P B 1
H16A H -0.0782 0.2206 0.1298 0.072 Uiso 0.50 1 calc PR B 1
H16B H -0.1151 0.1178 0.1808 0.072 Uiso 0.50 1 calc PR B 1
H16C H -0.0711 0.0950 0.0769 0.072 Uiso 0.50 1 calc PR B 1
C16B C -0.0650(7) 0.0703(13) 0.1085(12) 0.082(4) Uiso 0.50 1 d P B 2
H16D H -0.0746 0.1388 0.0560 0.123 Uiso 0.50 1 calc PR B 2
H16E H -0.1031 0.0424 0.1351 0.123 Uiso 0.50 1 calc PR B 2
H16F H -0.0485 0.0119 0.0577 0.123 Uiso 0.50 1 calc PR B 2
C17A C -0.0249(4) 0.1912(8) 0.3820(8) 0.030(2) Uiso 0.50 1 d P B 1
H17A H 0.0126 0.1812 0.4480 0.046 Uiso 0.50 1 calc PR B 1
H17B H -0.0617 0.1679 0.4170 0.046 Uiso 0.50 1 calc PR B 1
H17C H -0.0290 0.2711 0.3565 0.046 Uiso 0.50 1 calc PR B 1
C17B C -0.0441(7) 0.1898(14) 0.3009(14) 0.084(4) Uiso 0.50 1 d P B 2
H17D H -0.0107 0.2192 0.3676 0.126 Uiso 0.50 1 calc PR B 2
H17E H -0.0773 0.1580 0.3416 0.126 Uiso 0.50 1 calc PR B 2
H17F H -0.0610 0.2514 0.2427 0.126 Uiso 0.50 1 calc PR B 2
C18 C 0.2372(2) 0.5279(4) 0.2461(4) 0.0297(11) Uani 1 1 d . . .
C19 C 0.2025(2) 0.5045(4) 0.1188(4) 0.0379(12) Uani 1 1 d . . .
H19 H 0.1898 0.4292 0.0956 0.045 Uiso 1 1 calc R . .
C20 C 0.1874(2) 0.5927(5) 0.0290(5) 0.0442(13) Uani 1 1 d . . .
H20 H 0.1638 0.5771 -0.0540 0.053 Uiso 1 1 calc R . .
C21 C 0.2072(2) 0.7052(5) 0.0622(5) 0.0446(14) Uani 1 1 d . . .
H21 H 0.1971 0.7645 0.0011 0.054 Uiso 1 1 calc R . .
C22 C 0.2417(2) 0.7291(4) 0.1856(5) 0.0439(13) Uani 1 1 d . . .
H22 H 0.2550 0.8042 0.2081 0.053 Uiso 1 1 calc R . .
C23 C 0.2564(2) 0.6402(4) 0.2752(5) 0.0369(12) Uani 1 1 d . . .
H23 H 0.2799 0.6567 0.3580 0.044 Uiso 1 1 calc R . .

loop_
_atom_site_aniso_label
_atom_site_aniso_U_11
_atom_site_aniso_U_22
_atom_site_aniso_U_33
_atom_site_aniso_U_23
_atom_site_aniso_U_13
_atom_site_aniso_U_12
O1 0.036(2) 0.091(3) 0.049(2) 0.017(2) 0.0127(16) 0.021(2)
O2 0.0244(19) 0.053(2) 0.057(2) 0.0080(19) 0.0119(15) 0.0077(18)
O3 0.050(2) 0.081(3) 0.039(2) -0.004(2) 0.0199(17) -0.021(2)
O4 0.027(2) 0.066(3) 0.061(2) 0.023(2) 0.0067(16) -0.0122(19)
O5 0.042(2) 0.048(2) 0.053(2) -0.0073(19) -0.0064(17) -0.006(2)
O6 0.052(2) 0.038(2) 0.046(2) -0.0047(18) 0.0226(17) 0.0017(19)
N1 0.019(2) 0.036(2) 0.047(2) -0.001(2) 0.0043(16) 0.0024(19)
N2 0.021(2) 0.027(2) 0.036(2) -0.0021(18) 0.0059(15) -0.0009(18)
N3 0.044(3) 0.034(2) 0.038(2) 0.000(2) 0.012(2) -0.002(2)
C1 0.029(3) 0.031(3) 0.048(3) 0.003(2) 0.007(2) 0.010(2)
C2 0.040(3) 0.029(3) 0.046(3) 0.002(2) 0.012(2) -0.004(2)
C3 0.032(3) 0.025(3) 0.043(3) -0.004(2) 0.010(2) 0.002(2)
C4 0.030(3) 0.032(3) 0.036(3) 0.004(2) 0.0073(19) 0.004(2)
C5 0.022(3) 0.034(3) 0.047(3) 0.005(2) 0.011(2) 0.006(2)
C6 0.030(3) 0.049(3) 0.049(3) -0.002(3) 0.014(2) 0.001(3)
C7 0.032(3) 0.040(3) 0.047(3) -0.001(3) 0.009(2) 0.005(3)
C12 0.027(3) 0.038(3) 0.040(3) -0.008(2) 0.009(2) -0.008(2)
C13 0.021(3) 0.037(3) 0.053(3) -0.005(3) 0.009(2) -0.006(2)
C18 0.030(3) 0.031(3) 0.032(2) 0.002(2) 0.017(2) 0.004(2)
C19 0.043(3) 0.027(3) 0.047(3) 0.004(3) 0.017(2) 0.003(2)
C20 0.049(3) 0.047(3) 0.038(3) 0.002(3) 0.010(2) 0.000(3)
C21 0.044(3) 0.047(4) 0.045(3) 0.009(3) 0.015(2) 0.003(3)
C22 0.048(3) 0.028(3) 0.062(3) 0.002(3) 0.025(3) -0.006(3)
C23 0.035(3) 0.032(3) 0.045(3) 0.002(3) 0.013(2) -0.004(2)

loop_
_atom_type_symbol
_atom_type_description
_atom_type_scat_dispersion_real
_atom_type_scat_dispersion_imag
_atom_type_scat_source
C C 0.0033 0.0016 'International Tables Vol C Tables 4.2.6.8 and 6.1.1.4'
H H 0.0000 0.0000 'International Tables Vol C Tables 4.2.6.8 and 6.1.1.4'
N N 0.0061 0.0033 'International Tables Vol C Tables 4.2.6.8 and 6.1.1.4'
O O 0.0106 0.0060 'International Tables Vol C Tables 4.2.6.8 and 6.1.1.4'

loop_
_geom_angle_atom_site_label_1
_geom_angle_atom_site_label_2
_geom_angle_atom_site_label_3
_geom_angle
C7 O2 C8A 124.0(6)
C7 O2 C8B 118.2(6)
C8A O2 C8B 14.2(8)
C13 O4 C14A 117.0(5)
C13 O4 C14B 128.5(6)
C14B O4 C14A 17.6(6)
C1 N1 C5 112.0(3)
C6 N1 C1 112.9(4)
C6 N1 C5 114.7(4)
C3 N2 C2 112.1(3)
C12 N2 C2 112.6(4)
C12 N2 C3 112.8(3)
O5 N3 C4 120.6(4)
O6 N3 O5 123.3(4)
O6 N3 C4 116.1(4)
N1 C1 H1A 109.2
N1 C1 H1B 109.2
N1 C1 C2 112.1(4)
H1A C1 H1B 107.9
C2 C1 H1A 109.2
C2 C1 H1B 109.2
N2 C2 C1 112.3(4)
N2 C2 H2A 109.1
N2 C2 H2B 109.1
C1 C2 H2A 109.1
C1 C2 H2B 109.1
H2A C2 H2B 107.9
N2 C3 H3A 108.9
N2 C3 H3B 108.9
N2 C3 C4 113.2(3)
H3A C3 H3B 107.8
C4 C3 H3A 108.9
C4 C3 H3B 108.9
N3 C4 C3 104.6(3)
N3 C4 C5 109.2(4)
C5 C4 C3 113.4(4)
C18 C4 N3 104.9(3)
C18 C4 C3 114.9(4)
C18 C4 C5 109.2(3)
N1 C5 C4 110.8(3)
N1 C5 H5A 109.5
N1 C5 H5B 109.5
C4 C5 H5A 109.5
C4 C5 H5B 109.5
H5A C5 H5B 108.1
N1 C6 H6A 108.5
N1 C6 H6B 108.5
N1 C6 C7 115.1(4)
H6A C6 H6B 107.5
C7 C6 H6A 108.5
C7 C6 H6B 108.5
O1 C7 O2 124.7(4)
O1 C7 C6 124.0(4)
O2 C7 C6 111.1(4)
O2 C8A C11A 98.4(9)
C9A C8A O2 113.2(10)
C9A C8A C10A 105.0(11)
C9A C8A C11A 125.6(11)
C10A C8A O2 106.0(9)
C10A C8A C11A 107.3(11)
O2 C8B C9B 105.0(11)
O2 C8B C10B 98.6(9)
C10B C8B C9B 119.8(13)
C11B C8B O2 121.2(11)
C11B C8B C9B 96.8(12)
C11B C8B C10B 116.4(13)
C8A C9A H9AA 109.5
C8A C9A H9AB 109.5
C8A C9A H9AC 109.5
H9AA C9A H9AB 109.5
H9AA C9A H9AC 109.5
H9AB C9A H9AC 109.5
C8A C10A H10A 109.5
C8A C10A H10B 109.5
C8A C10A H10C 109.5
H10A C10A H10B 109.5
H10A C10A H10C 109.5
H10B C10A H10C 109.5
C8A C11A H11A 109.5
C8A C11A H11B 109.5
C8A C11A H11C 109.5
H11A C11A H11B 109.5
H11A C11A H11C 109.5
H11B C11A H11C 109.5
N2 C12 H12A 108.4
N2 C12 H12B 108.4
N2 C12 C13 115.4(4)
H12A C12 H12B 107.5
C13 C12 H12A 108.4
C13 C12 H12B 108.4
O3 C13 O4 124.1(4)
O3 C13 C12 126.9(4)
O4 C13 C12 109.0(4)
C15A C14A O4 100.3(8)
C15A C14A C16A 111.1(10)
C16A C14A O4 98.8(7)
C17A C14A O4 115.2(7)
C17A C14A C15A 118.5(10)
C17A C14A C16A 110.8(9)
O4 C14B C15B 116.9(10)
O4 C14B C16B 111.3(11)
O4 C14B C17B 101.9(11)
C16B C14B C15B 113.0(13)
C16B C14B C17B 108.7(12)
C17B C14B C15B 103.8(11)
C14B C15B H15D 109.5
C14B C15B H15E 109.5
C14B C15B H15F 109.5
H15D C15B H15E 109.5
H15D C15B H15F 109.5
H15E C15B H15F 109.5
C14B C16B H16D 109.5
C14B C16B H16E 109.5
C14B C16B H16F 109.5
H16D C16B H16E 109.5
H16D C16B H16F 109.5
H16E C16B H16F 109.5
C14B C17B H17D 109.5
C14B C17B H17E 109.5
C14B C17B H17F 109.5
H17D C17B H17E 109.5
H17D C17B H17F 109.5
H17E C17B H17F 109.5
C19 C18 C4 118.5(4)
C23 C18 C4 123.5(4)
C23 C18 C19 117.9(4)
C18 C19 H19 119.9
C20 C19 C18 120.3(5)
C20 C19 H19 119.9
C19 C20 H20 119.9
C19 C20 C21 120.2(5)
C21 C20 H20 119.9
C20 C21 H21 119.9
C22 C21 C20 120.2(5)
C22 C21 H21 119.9
C21 C22 H22 120.4
C21 C22 C23 119.3(5)
C23 C22 H22 120.4
C18 C23 C22 122.2(5)
C18 C23 H23 118.9
C22 C23 H23 118.9

loop_
_geom_bond_atom_site_label_1
_geom_bond_atom_site_label_2
_geom_bond_distance
O1 C7 1.206(5)
O2 C7 1.346(5)
O2 C8A 1.490(13)
O2 C8B 1.523(15)
O3 C13 1.196(5)
O4 C13 1.339(5)
O4 C14A 1.582(10)
O4 C14B 1.423(13)
O5 N3 1.233(4)
O6 N3 1.231(4)
N1 C1 1.462(6)
N1 C5 1.464(6)
N1 C6 1.443(5)
N2 C2 1.473(5)
N2 C3 1.463(5)
N2 C12 1.451(5)
N3 C4 1.538(5)
C1 H1A 0.9700
C1 H1B 0.9700
C1 C2 1.531(6)
C2 H2A 0.9700
C2 H2B 0.9700
C3 H3A 0.9700
C3 H3B 0.9700
C3 C4 1.551(6)
C4 C5 1.540(6)
C4 C18 1.525(6)
C5 H5A 0.9700
C5 H5B 0.9700
C6 H6A 0.9700
C6 H6B 0.9700
C6 C7 1.516(6)
C8A C9A 1.421(18)
C8A C10A 1.471(16)
C8A C11A 1.607(19)
C8B C9B 1.55(2)
C8B C10B 1.543(18)
C8B C11B 1.394(18)
C9A H9AA 0.9600
C9A H9AB 0.9600
C9A H9AC 0.9600
C9B H9BA 0.9600
C9B H9BB 0.9600
C9B H9BC 0.9600
C10A H10A 0.9600
C10A H10B 0.9600
C10A H10C 0.9600
C10B H10D 0.9600
C10B H10E 0.9600
C10B H10F 0.9600
C11A H11A 0.9600
C11A H11B 0.9600
C11A H11C 0.9600
C11B H11D 0.9600
C11B H11E 0.9600
C11B H11F 0.9600
C12 H12A 0.9700
C12 H12B 0.9700
C12 C13 1.520(6)
C14A C15A 1.518(18)
C14A C16A 1.535(14)
C14A C17A 1.498(14)
C14B C15B 1.52(2)
C14B C16B 1.451(17)
C14B C17B 1.494(18)
C15A H15A 0.9600
C15A H15B 0.9600
C15A H15C 0.9600
C15B H15D 0.9600
C15B H15E 0.9600
C15B H15F 0.9600
C16A H16A 0.9600
C16A H16B 0.9600
C16A H16C 0.9600
C16B H16D 0.9600
C16B H16E 0.9600
C16B H16F 0.9600
C17A H17A 0.9600
C17A H17B 0.9600
C17A H17C 0.9600
C17B H17D 0.9600
C17B H17E 0.9600
C17B H17F 0.9600
C18 C19 1.414(6)
C18 C23 1.378(6)
C19 H19 0.9300
C19 C20 1.377(6)
C20 H20 0.9300
C20 C21 1.391(7)
C21 H21 0.9300
C21 C22 1.379(7)
C22 H22 0.9300
C22 C23 1.380(6)
C23 H23 0.9300
